data_1507645
loop_
_publ_author_name
'Shintani, Ryo'
'Ito, Tomoaki'
'Hayashi, Tamio'

_publ_section_title
;
 Palladium-Catalyzed Synthesis of 4-Oxaspiro[2.4]heptanes via Central
 Attack of Oxygen Nucleophiles to \p-Allylpalladium Intermediates.
;
_journal_issue 9
_journal_name_full 'Organic letters'
_journal_page_first 2410
_journal_page_last 2413
_journal_paper_doi 10.1021/ol300852v
_journal_volume 14
_journal_year 2012
_chemical_formula_moiety 'C22 H22 O5 '
_chemical_formula_sum 'C22 H22 O5'
_chemical_formula_weight 366.41
_space_group_IT_number 19
_symmetry_cell_setting orthorhombic
_symmetry_Int_Tables_number 19
_symmetry_space_group_name_Hall 'P 2ac 2ab'
_symmetry_space_group_name_H-M 'P 21 21 21'
_cell_angle_alpha 90.0000
_cell_angle_beta 90.0000
_cell_angle_gamma 90.0000
_cell_formula_units_Z 4
_cell_length_a 8.5429(3)
_cell_length_b 11.8569(3)
_cell_length_c 18.4536(5)
_cell_measurement_reflns_used 6705
_cell_measurement_temperature 93.1
_cell_measurement_theta_max 68.2
_cell_measurement_theta_min 3.7
_cell_volume 1869.21(10)
_computing_cell_refinement PROCESS-AUTO
_computing_data_collection PROCESS-AUTO
_computing_data_reduction CrystalStructure
_computing_publication_material 'CrystalStructure 3.8'
_computing_structure_refinement SHELXL
_computing_structure_solution SIR92
_diffrn_ambient_temperature 93(1)
_diffrn_detector_area_resol_mean 10.00
_diffrn_measured_fraction_theta_full 0.990
_diffrn_measured_fraction_theta_max 0.990
_diffrn_measurement_device_type 'Rigaku RAXIS-RAPID'
_diffrn_measurement_method \w
_diffrn_radiation_type 'Cu K\a'
_diffrn_radiation_wavelength 1.54187
_diffrn_reflns_av_R_equivalents 0.046
_diffrn_reflns_limit_h_max 10
_diffrn_reflns_limit_h_min -10
_diffrn_reflns_limit_k_max 14
_diffrn_reflns_limit_k_min -14
_diffrn_reflns_limit_l_max 20
_diffrn_reflns_limit_l_min -21
_diffrn_reflns_number 19342
_diffrn_reflns_theta_full 68.24
_diffrn_reflns_theta_max 68.24
_exptl_absorpt_coefficient_mu 0.753
_exptl_absorpt_correction_T_max 0.927
_exptl_absorpt_correction_T_min 0.744
_exptl_absorpt_correction_type multi-scan
_exptl_absorpt_process_details
;
    Higashi, T. (1995). Program for Absorption Correction.
    Rigaku Corporation, Tokyo, Japan.
;
_exptl_crystal_colour colorless
_exptl_crystal_density_diffrn 1.302
_exptl_crystal_density_method 'not measured'
_exptl_crystal_description prism
_exptl_crystal_F_000 776.00
_exptl_crystal_size_max 0.30
_exptl_crystal_size_mid 0.20
_exptl_crystal_size_min 0.10
_refine_diff_density_max 0.15
_refine_diff_density_min -0.19
_refine_ls_extinction_method none
_refine_ls_goodness_of_fit_ref 1.057
_refine_ls_hydrogen_treatment refall
_refine_ls_number_parameters 245
_refine_ls_number_reflns 3380
_refine_ls_R_factor_gt 0.0352
_refine_ls_shift/su_max 0.0000
_refine_ls_structure_factor_coef Fsqd
_refine_ls_weighting_details 'w = 1/[\s^2^(Fo^2^)+(0.0333P)^2^+0.4474P] where P=(Fo^2^+2Fc^2^)/3'
_refine_ls_weighting_scheme calc
_refine_ls_wR_factor_ref 0.0845
_reflns_number_gt 2961
_reflns_number_total 3380
_reflns_threshold_expression F^2^>2.0\s(F^2^)
_cod_data_source_file ol300852v_si_003.cif
_cod_data_source_block '_20217yuki'
_cod_original_cell_volume 1869.22(10)
_cod_original_formula_sum 'C22 H22 O5 '
_cod_database_code 1507645

loop_
_symmetry_equiv_pos_site_id
_symmetry_equiv_pos_as_xyz
1 +X,+Y,+Z
2 1/2+X,1/2-Y,-Z
3 -X,1/2+Y,1/2-Z
4 1/2-X,-Y,1/2+Z

loop_
_atom_site_label
_atom_site_type_symbol
_atom_site_fract_x
_atom_site_fract_y
_atom_site_fract_z
_atom_site_U_iso_or_equiv
_atom_site_adp_type
_atom_site_occupancy
_atom_site_symmetry_multiplicity
_atom_site_calc_flag
_atom_site_refinement_flags
O(1) O -0.61007(16) 0.05432(10) -0.24925(7) 0.0275(3) Uani 1.00 1 d .
O(5) O 0.12553(15) -0.16752(12) -0.12072(7) 0.0317(3) Uani 1.00 1 d .
O(3) O -0.77285(16) -0.20233(12) -0.35331(8) 0.0309(3) Uani 1.00 1 d .
O(2) O -0.63354(17) -0.20425(11) -0.25049(7) 0.0322(3) Uani 1.00 1 d .
O(4) O -0.03672(16) -0.16668(12) -0.02479(7) 0.0303(3) Uani 1.00 1 d .
C(20) C -0.4024(2) -0.06127(16) -0.16532(10) 0.0240(4) Uani 1.00 1 d .
C(4) C -0.6613(2) -0.00272(16) -0.39807(10) 0.0266(4) Uani 1.00 1 d .
C(5) C -0.5575(2) -0.07700(16) -0.34787(10) 0.0228(4) Uani 1.00 1 d .
C(7) C -0.6571(2) -0.16638(16) -0.30975(11) 0.0238(4) Uani 1.00 1 d .
C(10) C -0.3910(2) -0.25020(17) -0.37709(11) 0.0268(4) Uani 1.00 1 d .
C(17) C -0.0975(2) -0.09140(16) -0.21361(11) 0.0256(4) Uani 1.00 1 d .
C(6) C -0.4868(2) 0.00523(16) -0.29000(10) 0.0246(4) Uani 1.00 1 d .
C(16) C -0.2129(2) -0.05747(16) -0.26143(10) 0.0255(4) Uani 1.00 1 d .
C(9) C -0.4283(2) -0.13717(16) -0.39085(10) 0.0227(4) Uani 1.00 1 d .
C(18) C -0.1331(2) -0.11230(15) -0.14151(11) 0.0242(4) Uani 1.00 1 d .
C(12) C -0.1844(2) -0.24542(19) -0.46526(12) 0.0326(5) Uani 1.00 1 d .
C(11) C -0.2710(2) -0.30328(17) -0.41421(11) 0.0309(4) Uani 1.00 1 d .
C(13) C -0.2213(2) -0.13348(18) -0.48006(11) 0.0305(4) Uani 1.00 1 d .
C(3) C -0.7764(2) 0.06563(16) -0.35533(11) 0.0259(4) Uani 1.00 1 d .
C(115) C -0.3672(2) -0.04151(15) -0.23779(10) 0.0239(4) Uani 1.00 1 d .
C(19) C -0.2877(2) -0.09725(16) -0.11778(11) 0.0255(4) Uani 1.00 1 d .
C(1) C -0.9274(2) 0.07269(17) -0.37138(11) 0.0303(4) Uani 1.00 1 d .
C(21) C -0.0137(2) -0.15088(16) -0.08859(11) 0.0247(4) Uani 1.00 1 d .
C(14) C -0.3419(2) -0.08034(17) -0.44318(11) 0.0277(4) Uani 1.00 1 d .
C(8) C -0.8638(2) -0.29617(17) -0.32637(13) 0.0352(5) Uani 1.00 1 d .
C(2) C -0.7053(2) 0.12832(17) -0.29272(12) 0.0309(4) Uani 1.00 1 d .
C(22) C 0.2469(2) -0.21308(19) -0.07427(12) 0.0356(5) Uani 1.00 1 d .
H(1) H -1.0045 0.1148 -0.3405 0.036 Uiso 1.00 1 c R
H(2) H -0.9650 0.0339 -0.4170 0.037 Uiso 1.00 1 c R
H(3) H -0.7889 0.1610 -0.2576 0.037 Uiso 1.00 1 c R
H(4) H -0.6289 0.1941 -0.3100 0.036 Uiso 1.00 1 c R
H(5) H -0.7190 -0.0490 -0.4360 0.031 Uiso 1.00 1 c R
H(6) H -0.5888 0.0519 -0.4208 0.032 Uiso 1.00 1 c R
H(7) H -0.4325 0.0662 -0.3145 0.028 Uiso 1.00 1 c R
H(8) H -0.8896 -0.2834 -0.2753 0.042 Uiso 1.00 1 c R
H(9) H -0.8028 -0.3658 -0.3310 0.042 Uiso 1.00 1 c R
H(10) H -0.9606 -0.3029 -0.3546 0.042 Uiso 1.00 1 c R
H(11) H -0.4616 -0.2855 -0.3398 0.032 Uiso 1.00 1 c R
H(13) H -0.0930 -0.2784 -0.4908 0.037 Uiso 1.00 1 c R
H(14) H -0.1537 -0.0921 -0.5212 0.037 Uiso 1.00 1 c R
H(15) H -0.3945 -0.0036 -0.4561 0.034 Uiso 1.00 1 c R
H(16) H -0.1863 -0.0341 -0.3153 0.030 Uiso 1.00 1 c R
H(17) H 0.0073 -0.1069 -0.2275 0.031 Uiso 1.00 1 c R
H(19) H -0.5146 -0.0570 -0.1505 0.027 Uiso 1.00 1 c R
H(20) H 0.3322 -0.2288 -0.1044 0.043 Uiso 1.00 1 c R
H(21) H 0.2713 -0.1593 -0.0350 0.043 Uiso 1.00 1 c R
H(22) H 0.2085 -0.2890 -0.0516 0.044 Uiso 1.00 1 c R
H(18) H -0.3138 -0.1119 -0.0686 0.031 Uiso 1.00 1 c R
H(12) H -0.2480 -0.3802 -0.4045 0.037 Uiso 1.00 1 c R

loop_
_atom_site_aniso_label
_atom_site_aniso_U_11
_atom_site_aniso_U_22
_atom_site_aniso_U_33
_atom_site_aniso_U_12
_atom_site_aniso_U_13
_atom_site_aniso_U_23
O(1) 0.0311(7) 0.0241(6) 0.0274(7) 0.0076(5) -0.0012(6) -0.0034(6)
O(5) 0.0268(7) 0.0417(8) 0.0265(7) 0.0050(6) 0.0007(6) 0.0066(6)
O(3) 0.0318(7) 0.0255(7) 0.0355(8) -0.0049(6) -0.0071(6) 0.0053(6)
O(2) 0.0406(8) 0.0315(7) 0.0245(8) -0.0070(6) 0.0017(6) 0.0033(6)
O(4) 0.0331(7) 0.0354(8) 0.0223(7) -0.0016(6) 0.0001(6) 0.0015(6)
C(20) 0.0255(9) 0.0227(9) 0.0237(10) -0.0002(8) -0.0004(8) -0.0019(8)
C(4) 0.0306(10) 0.0238(10) 0.0255(11) -0.0011(8) -0.0011(8) 0.0024(8)
C(5) 0.0265(9) 0.0203(9) 0.0217(10) -0.0002(8) 0.0002(8) 0.0017(8)
C(7) 0.0258(9) 0.0211(9) 0.0244(11) 0.0023(8) 0.0023(8) -0.0023(8)
C(10) 0.0307(10) 0.0267(9) 0.0230(10) -0.0001(9) -0.0000(9) 0.0012(8)
C(17) 0.0274(10) 0.0223(9) 0.0270(10) 0.0021(8) 0.0011(9) -0.0029(8)
C(6) 0.0282(10) 0.0195(9) 0.0262(10) -0.0015(8) 0.0010(8) 0.0007(8)
C(16) 0.0315(10) 0.0227(9) 0.0223(10) -0.0022(8) 0.0024(8) -0.0021(8)
C(9) 0.0245(9) 0.0243(9) 0.0194(10) -0.0015(8) -0.0032(8) 0.0001(8)
C(18) 0.0289(10) 0.0195(9) 0.0242(10) -0.0000(8) 0.0004(8) -0.0013(7)
C(12) 0.0337(11) 0.0397(12) 0.0244(11) 0.0055(9) 0.0027(9) -0.0045(9)
C(11) 0.0382(11) 0.0266(10) 0.0280(11) 0.0059(9) -0.0011(10) -0.0023(9)
C(13) 0.0325(10) 0.0364(12) 0.0225(11) -0.0034(9) 0.0015(9) 0.0001(9)
C(3) 0.0324(10) 0.0188(9) 0.0264(10) 0.0013(8) -0.0006(9) 0.0059(8)
C(115) 0.0301(10) 0.0171(9) 0.0244(10) -0.0025(8) -0.0018(8) -0.0029(7)
C(19) 0.0318(10) 0.0244(10) 0.0203(10) -0.0012(8) 0.0028(8) -0.0026(8)
C(1) 0.0331(11) 0.0260(10) 0.0318(11) -0.0010(9) -0.0002(9) 0.0032(9)
C(21) 0.0294(10) 0.0190(9) 0.0257(11) -0.0030(8) -0.0005(9) -0.0028(8)
C(14) 0.0309(10) 0.0284(10) 0.0239(10) -0.0001(9) -0.0005(8) -0.0005(8)
C(8) 0.0324(11) 0.0250(10) 0.0483(14) -0.0064(9) -0.0042(10) 0.0045(10)
C(2) 0.0357(11) 0.0239(10) 0.0329(12) 0.0046(9) -0.0053(9) -0.0001(9)
C(22) 0.0291(11) 0.0474(13) 0.0304(12) 0.0051(10) -0.0044(9) 0.0055(10)

loop_
_atom_type_symbol
_atom_type_description
_atom_type_scat_dispersion_real
_atom_type_scat_dispersion_imag
_atom_type_scat_source
C C 0.018 0.009
;
International Tables for Crystallography
(1992, Vol. C, Tables 4.2.6.8 and 6.1.1.4)
;
H H 0.000 0.000
;
International Tables for Crystallography
(1992, Vol. C, Table 6.1.1.4)
;
O O 0.049 0.032
;
International Tables for Crystallography
(1992, Vol. C, Tables 4.2.6.8 and 6.1.1.4)
;

loop_
_geom_angle_atom_site_label_1
_geom_angle_atom_site_label_2
_geom_angle_atom_site_label_3
_geom_angle
_geom_angle_publ_flag
C(6) O(1) C(2) 111.96(14) yes
C(21) O(5) C(22) 115.27(15) yes
C(7) O(3) C(8) 115.72(16) yes
C(115) C(20) C(19) 120.57(17) yes
C(5) C(4) C(3) 111.51(15) yes
C(4) C(5) C(7) 110.44(15) yes
C(4) C(5) C(6) 105.86(14) yes
C(4) C(5) C(9) 111.42(14) yes
C(7) C(5) C(6) 109.39(15) yes
C(7) C(5) C(9) 108.38(15) yes
C(6) C(5) C(9) 111.33(15) yes
O(3) C(7) O(2) 123.38(17) yes
O(3) C(7) C(5) 110.72(16) yes
O(2) C(7) C(5) 125.83(17) yes
C(9) C(10) C(11) 120.93(18) yes
C(16) C(17) C(18) 120.53(17) yes
O(1) C(6) C(5) 109.26(15) yes
O(1) C(6) C(115) 108.34(14) yes
C(5) C(6) C(115) 117.87(15) yes
C(17) C(16) C(115) 120.74(17) yes
C(5) C(9) C(10) 120.98(16) yes
C(5) C(9) C(14) 121.04(16) yes
C(10) C(9) C(14) 117.95(17) yes
C(17) C(18) C(19) 118.88(17) yes
C(17) C(18) C(21) 122.38(17) yes
C(19) C(18) C(21) 118.74(17) yes
C(11) C(12) C(13) 119.13(19) yes
C(10) C(11) C(12) 120.57(19) yes
C(12) C(13) C(14) 120.37(19) yes
C(4) C(3) C(1) 123.70(18) yes
C(4) C(3) C(2) 114.02(16) yes
C(1) C(3) C(2) 122.27(18) yes
C(20) C(115) C(6) 121.95(17) yes
C(20) C(115) C(16) 118.70(17) yes
C(6) C(115) C(16) 119.17(16) yes
C(20) C(19) C(18) 120.57(18) yes
O(5) C(21) O(4) 123.46(17) yes
O(5) C(21) C(18) 111.30(16) yes
O(4) C(21) C(18) 125.24(18) yes
C(9) C(14) C(13) 121.04(18) yes
O(1) C(2) C(3) 110.81(15) yes
C(115) C(20) H(19) 117.6 no
C(19) C(20) H(19) 121.5 no
C(5) C(4) H(5) 112.4 no
C(5) C(4) H(6) 105.4 no
C(3) C(4) H(5) 109.6 no
C(3) C(4) H(6) 106.3 no
H(5) C(4) H(6) 111.4 no
C(9) C(10) H(11) 112.7 no
C(11) C(10) H(11) 126.4 no
C(16) C(17) H(17) 123.8 no
C(18) C(17) H(17) 115.5 no
O(1) C(6) H(7) 107.2 no
C(5) C(6) H(7) 109.3 no
C(115) C(6) H(7) 104.3 no
C(17) C(16) H(16) 121.6 no
C(115) C(16) H(16) 117.4 no
C(11) C(12) H(13) 123.3 no
C(13) C(12) H(13) 117.5 no
C(10) C(11) H(12) 119.7 no
C(12) C(11) H(12) 119.7 no
C(12) C(13) H(14) 117.0 no
C(14) C(13) H(14) 122.6 no
C(20) C(19) H(18) 119.7 no
C(18) C(19) H(18) 119.7 no
C(3) C(1) H(1) 122.9 no
C(3) C(1) H(2) 117.8 no
H(1) C(1) H(2) 119.4 no
C(9) C(14) H(15) 110.7 no
C(13) C(14) H(15) 127.2 no
O(3) C(8) H(8) 109.5 no
O(3) C(8) H(9) 109.5 no
O(3) C(8) H(10) 109.5 no
H(8) C(8) H(9) 109.5 no
H(8) C(8) H(10) 109.5 no
H(9) C(8) H(10) 109.5 no
O(1) C(2) H(3) 105.6 no
O(1) C(2) H(4) 105.5 no
C(3) C(2) H(3) 112.7 no
C(3) C(2) H(4) 112.3 no
H(3) C(2) H(4) 109.5 no
O(5) C(22) H(20) 106.3 no
O(5) C(22) H(21) 110.2 no
O(5) C(22) H(22) 109.5 no
H(20) C(22) H(21) 113.6 no
H(20) C(22) H(22) 108.2 no
H(21) C(22) H(22) 109.1 no

loop_
_geom_bond_atom_site_label_1
_geom_bond_atom_site_label_2
_geom_bond_distance
_geom_bond_publ_flag
O(1) C(6) 1.419(2) yes
O(1) C(2) 1.440(2) yes
O(5) C(21) 1.344(2) yes
O(5) C(22) 1.450(2) yes
O(3) C(7) 1.344(2) yes
O(3) C(8) 1.445(2) yes
O(2) C(7) 1.199(2) yes
O(4) C(21) 1.208(2) yes
C(20) C(115) 1.391(2) yes
C(20) C(19) 1.383(2) yes
C(4) C(5) 1.555(2) yes
C(4) C(3) 1.499(2) yes
C(5) C(7) 1.530(2) yes
C(5) C(6) 1.567(2) yes
C(5) C(9) 1.535(2) yes
C(10) C(9) 1.401(2) yes
C(10) C(11) 1.384(2) yes
C(17) C(16) 1.383(2) yes
C(17) C(18) 1.387(2) yes
C(6) C(115) 1.510(2) yes
C(16) C(115) 1.401(2) yes
C(9) C(14) 1.390(2) yes
C(18) C(19) 1.403(2) yes
C(18) C(21) 1.484(2) yes
C(12) C(11) 1.380(2) yes
C(12) C(13) 1.391(3) yes
C(13) C(14) 1.386(2) yes
C(3) C(1) 1.326(2) yes
C(3) C(2) 1.502(2) yes
C(20) H(19) 0.998 no
C(4) H(5) 1.017 no
C(4) H(6) 0.989 no
C(10) H(11) 1.007 no
C(17) H(17) 0.949 no
C(6) H(7) 0.971 no
C(16) H(16) 1.057 no
C(12) H(13) 0.992 no
C(11) H(12) 0.950 no
C(13) H(14) 1.073 no
C(19) H(18) 0.950 no
C(1) H(1) 1.005 no
C(1) H(2) 1.012 no
C(14) H(15) 1.043 no
C(8) H(8) 0.980 no
C(8) H(9) 0.980 no
C(8) H(10) 0.980 no
C(2) H(3) 1.039 no
C(2) H(4) 1.066 no
C(22) H(20) 0.935 no
C(22) H(21) 0.988 no
C(22) H(22) 1.045 no

loop_
_geom_contact_atom_site_label_1
_geom_contact_atom_site_label_2
_geom_contact_distance
_geom_contact_site_symmetry_2
O(1) O(2) 3.0725(17) .
O(1) O(2) 3.5392(18) 3_454
O(1) C(20) 2.725(2) .
O(1) C(4) 2.862(2) .
O(1) C(5) 2.437(2) .
O(1) C(7) 2.873(2) .
O(1) C(10) 3.288(2) 3_454
O(1) C(3) 2.423(2) .
O(1) C(115) 2.375(2) .
O(1) C(1) 3.532(2) .
O(5) O(2) 3.1876(18) 1_655
O(5) O(4) 2.2484(18) .
O(5) C(17) 2.717(2) .
O(5) C(18) 2.336(2) .
O(5) C(1) 3.518(2) 3_444
O(3) O(2) 2.2399(19) .
O(3) C(4) 2.682(2) .
O(3) C(5) 2.367(2) .
O(3) C(10) 3.340(2) .
O(3) C(9) 3.121(2) .
O(3) C(12) 3.488(2) 2_444
O(3) C(3) 3.178(2) .
O(3) C(1) 3.534(2) .
O(2) O(1) 3.0725(17) .
O(2) O(1) 3.5392(18) 3_444
O(2) O(5) 3.1876(18) 1_455
O(2) O(3) 2.2399(19) .
O(2) C(20) 3.040(2) .
O(2) C(5) 2.435(2) .
O(2) C(10) 3.170(2) .
O(2) C(6) 2.876(2) .
O(2) C(9) 3.227(2) .
O(2) C(115) 2.993(2) .
O(2) C(8) 2.649(2) .
O(2) C(2) 3.599(2) 3_444
O(2) C(22) 3.410(2) 1_455
O(4) O(5) 2.2484(18) .
O(4) C(4) 3.516(2) 4_455
O(4) C(18) 2.394(2) .
O(4) C(19) 2.867(2) .
O(4) C(14) 3.453(2) 4_455
O(4) C(22) 2.647(2) .
O(4) C(22) 2.965(2) 2_445
C(20) O(1) 2.725(2) .
C(20) O(2) 3.040(2) .
C(20) C(17) 2.776(2) .
C(20) C(6) 2.537(2) .
C(20) C(16) 2.402(2) .
C(20) C(18) 2.419(2) .
C(4) O(1) 2.862(2) .
C(4) O(3) 2.682(2) .
C(4) O(4) 3.516(2) 4_454
C(4) C(7) 2.534(2) .
C(4) C(6) 2.492(2) .
C(4) C(9) 2.553(2) .
C(4) C(1) 2.492(2) .
C(4) C(14) 2.998(2) .
C(4) C(2) 2.517(2) .
C(5) O(1) 2.437(2) .
C(5) O(3) 2.367(2) .
C(5) O(2) 2.435(2) .
C(5) C(10) 2.556(2) .
C(5) C(16) 3.356(2) .
C(5) C(3) 2.525(2) .
C(5) C(115) 2.636(2) .
C(5) C(14) 2.547(2) .
C(5) C(2) 2.925(2) .
C(7) O(1) 2.873(2) .
C(7) C(4) 2.534(2) .
C(7) C(10) 2.775(2) .
C(7) C(6) 2.528(2) .
C(7) C(9) 2.486(2) .
C(7) C(3) 3.052(2) .
C(7) C(115) 3.176(2) .
C(7) C(8) 2.362(2) .
C(7) C(2) 3.532(2) .
C(10) O(1) 3.288(2) 3_444
C(10) O(3) 3.340(2) .
C(10) O(2) 3.170(2) .
C(10) C(5) 2.556(2) .
C(10) C(7) 2.775(2) .
C(10) C(6) 3.525(2) .
C(10) C(16) 3.477(2) .
C(10) C(12) 2.401(2) .
C(10) C(13) 2.762(2) .
C(10) C(115) 3.574(2) .
C(10) C(14) 2.392(2) .
C(10) C(2) 3.545(2) 3_444
C(17) O(5) 2.717(2) .
C(17) C(20) 2.776(2) .
C(17) C(115) 2.420(2) .
C(17) C(19) 2.402(2) .
C(17) C(21) 2.517(2) .
C(17) C(8) 3.593(2) 3_454
C(6) O(2) 2.876(2) .
C(6) C(20) 2.537(2) .
C(6) C(4) 2.492(2) .
C(6) C(7) 2.528(2) .
C(6) C(10) 3.525(2) .
C(6) C(16) 2.511(2) .
C(6) C(9) 2.562(2) .
C(6) C(3) 2.844(2) .
C(6) C(14) 3.248(2) .
C(6) C(2) 2.370(2) .
C(16) C(20) 2.402(2) .
C(16) C(5) 3.356(2) .
C(16) C(10) 3.477(2) .
C(16) C(6) 2.511(2) .
C(16) C(9) 3.160(2) .
C(16) C(18) 2.405(2) .
C(16) C(19) 2.767(2) .
C(16) C(1) 3.528(2) 1_655
C(16) C(14) 3.541(2) .
C(16) C(8) 3.557(2) 3_454
C(9) O(3) 3.121(2) .
C(9) O(2) 3.227(2) .
C(9) C(4) 2.553(2) .
C(9) C(7) 2.486(2) .
C(9) C(6) 2.562(2) .
C(9) C(16) 3.160(2) .
C(9) C(12) 2.806(2) .
C(9) C(11) 2.423(2) .
C(9) C(13) 2.417(2) .
C(9) C(115) 3.088(2) .
C(18) O(5) 2.336(2) .
C(18) O(4) 2.394(2) .
C(18) C(20) 2.419(2) .
C(18) C(16) 2.405(2) .
C(18) C(115) 2.804(2) .
C(18) C(2) 3.583(2) 3_444
C(12) O(3) 3.488(2) 2_544
C(12) C(10) 2.401(2) .
C(12) C(9) 2.806(2) .
C(12) C(14) 2.410(2) .
C(11) C(9) 2.423(2) .
C(11) C(13) 2.390(2) .
C(11) C(14) 2.764(2) .
C(13) C(10) 2.762(2) .
C(13) C(9) 2.417(2) .
C(13) C(11) 2.390(2) .
C(3) O(1) 2.423(2) .
C(3) O(3) 3.178(2) .
C(3) C(5) 2.525(2) .
C(3) C(7) 3.052(2) .
C(3) C(6) 2.844(2) .
C(115) O(1) 2.375(2) .
C(115) O(2) 2.993(2) .
C(115) C(5) 2.636(2) .
C(115) C(7) 3.176(2) .
C(115) C(10) 3.574(2) .
C(115) C(17) 2.420(2) .
C(115) C(9) 3.088(2) .
C(115) C(18) 2.804(2) .
C(115) C(19) 2.409(2) .
C(19) O(4) 2.867(2) .
C(19) C(17) 2.402(2) .
C(19) C(16) 2.767(2) .
C(19) C(115) 2.409(2) .
C(19) C(21) 2.485(2) .
C(1) O(1) 3.532(2) .
C(1) O(5) 3.518(2) 3_454
C(1) O(3) 3.534(2) .
C(1) C(4) 2.492(2) .
C(1) C(16) 3.528(2) 1_455
C(1) C(21) 3.397(2) 3_454
C(1) C(2) 2.478(2) .
C(21) C(17) 2.517(2) .
C(21) C(19) 2.485(2) .
C(21) C(1) 3.397(2) 3_444
C(21) C(22) 2.360(2) .
C(14) O(4) 3.453(2) 4_454
C(14) C(4) 2.998(2) .
C(14) C(5) 2.547(2) .
C(14) C(10) 2.392(2) .
C(14) C(6) 3.248(2) .
C(14) C(16) 3.541(2) .
C(14) C(12) 2.410(2) .
C(14) C(11) 2.764(2) .
C(8) O(2) 2.649(2) .
C(8) C(7) 2.362(2) .
C(8) C(17) 3.593(2) 3_444
C(8) C(16) 3.557(2) 3_444
C(2) O(2) 3.599(2) 3_454
C(2) C(4) 2.517(2) .
C(2) C(5) 2.925(2) .
C(2) C(7) 3.532(2) .
C(2) C(10) 3.545(2) 3_454
C(2) C(6) 2.370(2) .
C(2) C(18) 3.583(2) 3_454
C(2) C(1) 2.478(2) .
C(22) O(2) 3.410(2) 1_655
C(22) O(4) 2.647(2) .
C(22) O(4) 2.965(2) 2_545
C(22) C(21) 2.360(2) .
O(1) H(3) 1.989 .
O(1) H(4) 2.007 .
O(1) H(6) 3.171 .
O(1) H(7) 1.942 .
O(1) H(11) 2.584 3_454
O(1) H(19) 2.394 .
O(1) H(12) 3.181 3_454
O(5) H(1) 2.871 3_444
O(5) H(8) 3.169 1_655
O(5) H(17) 2.328 .
O(5) H(19) 3.387 1_655
O(5) H(20) 1.933 .
O(5) H(21) 2.016 .
O(5) H(22) 2.050 .
O(5) H(12) 3.594 3_554
O(3) H(2) 3.453 .
O(3) H(5) 2.418 .
O(3) H(8) 1.998 .
O(3) H(9) 1.998 .
O(3) H(10) 1.998 .
O(3) H(11) 2.847 .
O(3) H(13) 3.270 2_444
O(3) H(14) 3.513 2_444
O(3) H(17) 3.194 1_455
O(2) H(4) 2.779 3_444
O(2) H(7) 3.027 3_444
O(2) H(8) 2.424 .
O(2) H(9) 2.823 .
O(2) H(10) 3.586 .
O(2) H(11) 2.408 .
O(2) H(17) 3.306 1_455
O(2) H(19) 2.737 .
O(2) H(20) 2.727 1_455
O(4) H(6) 2.586 4_455
O(4) H(15) 2.455 4_455
O(4) H(20) 3.554 .
O(4) H(20) 2.911 2_445
O(4) H(21) 2.639 .
O(4) H(21) 2.857 2_445
O(4) H(22) 2.595 .
O(4) H(22) 2.646 2_445
O(4) H(18) 2.584 .
C(20) H(4) 2.948 3_444
C(20) H(7) 3.151 .
C(20) H(9) 2.907 3_454
C(20) H(11) 3.471 3_454
C(20) H(14) 3.257 4_455
C(20) H(16) 3.343 .
C(20) H(20) 3.217 1_455
C(20) H(18) 2.029 .
C(4) H(1) 3.416 .
C(4) H(2) 2.654 .
C(4) H(3) 3.416 .
C(4) H(4) 2.857 .
C(4) H(7) 2.620 .
C(4) H(13) 3.359 2_444
C(4) H(15) 2.518 .
C(4) H(21) 3.310 4_454
C(5) H(4) 3.346 .
C(5) H(5) 2.159 .
C(5) H(6) 2.053 .
C(5) H(7) 2.098 .
C(5) H(11) 2.609 .
C(5) H(13) 3.449 2_444
C(5) H(15) 2.586 .
C(5) H(16) 3.268 .
C(7) H(5) 2.766 .
C(7) H(6) 3.352 .
C(7) H(7) 3.361 .
C(7) H(8) 2.505 .
C(7) H(9) 2.701 .
C(7) H(10) 3.166 .
C(7) H(11) 2.256 .
C(7) H(17) 3.320 1_455
C(7) H(19) 3.436 .
C(10) H(3) 3.107 3_444
C(10) H(4) 3.519 3_444
C(10) H(13) 3.315 .
C(10) H(13) 3.007 2_444
C(10) H(14) 3.472 2_444
C(10) H(15) 3.268 .
C(10) H(16) 3.305 .
C(10) H(12) 2.030 .
C(17) H(1) 3.477 1_655
C(17) H(3) 3.137 3_444
C(17) H(4) 3.481 3_444
C(17) H(8) 3.104 1_655
C(17) H(9) 2.925 3_454
C(17) H(16) 2.136 .
C(17) H(18) 3.260 .
C(6) H(3) 3.229 .
C(6) H(4) 2.574 .
C(6) H(5) 3.408 .
C(6) H(6) 2.625 .
C(6) H(11) 3.574 .
C(6) H(11) 3.476 3_454
C(6) H(15) 3.166 .
C(6) H(16) 2.650 .
C(6) H(19) 2.689 .
C(16) H(1) 3.077 1_655
C(16) H(3) 3.357 3_444
C(16) H(4) 3.498 3_444
C(16) H(7) 2.574 .
C(16) H(8) 3.433 3_454
C(16) H(9) 2.845 3_454
C(16) H(17) 2.068 .
C(16) H(19) 3.292 .
C(9) H(5) 2.821 .
C(9) H(6) 2.685 .
C(9) H(7) 2.793 .
C(9) H(11) 2.016 .
C(9) H(13) 2.785 2_444
C(9) H(14) 3.403 .
C(9) H(15) 2.010 .
C(9) H(16) 2.777 .
C(9) H(12) 3.277 .
C(18) H(1) 3.458 3_444
C(18) H(3) 3.337 3_444
C(18) H(4) 3.194 3_444
C(18) H(9) 3.016 3_454
C(18) H(16) 3.370 .
C(18) H(17) 1.990 .
C(18) H(19) 3.329 .
C(18) H(18) 2.047 .
C(12) H(5) 3.058 2_544
C(12) H(10) 2.880 1_655
C(12) H(11) 3.346 .
C(12) H(13) 3.595 2_444
C(12) H(14) 2.107 .
C(12) H(15) 3.387 .
C(12) H(12) 2.027 .
C(11) H(3) 3.240 3_444
C(11) H(5) 3.302 2_544
C(11) H(10) 2.871 1_655
C(11) H(11) 2.141 .
C(11) H(13) 2.096 .
C(11) H(13) 3.403 2_444
C(11) H(14) 3.343 .
C(13) H(2) 3.176 1_655
C(13) H(9) 3.555 2_544
C(13) H(13) 2.048 .
C(13) H(13) 3.387 2_444
C(13) H(15) 2.181 .
C(13) H(16) 3.274 .
C(13) H(18) 3.351 4_454
C(13) H(12) 3.249 .
C(3) H(1) 2.053 .
C(3) H(2) 2.008 .
C(3) H(3) 2.130 .
C(3) H(4) 2.147 .
C(3) H(5) 2.075 .
C(3) H(6) 2.013 .
C(3) H(7) 3.033 .
C(3) H(21) 3.496 4_454
C(115) H(4) 3.257 3_444
C(115) H(7) 1.986 .
C(115) H(9) 2.839 3_454
C(115) H(11) 3.544 .
C(115) H(16) 2.108 .
C(115) H(17) 3.297 .
C(115) H(19) 2.054 .
C(115) H(18) 3.263 .
C(19) H(4) 2.899 3_444
C(19) H(9) 3.003 3_454
C(19) H(14) 2.910 4_455
C(19) H(15) 3.571 4_455
C(19) H(17) 3.235 .
C(19) H(19) 2.086 .
C(19) H(22) 3.404 2_445
C(1) H(3) 2.627 .
C(1) H(4) 3.140 .
C(1) H(5) 2.583 .
C(1) H(6) 3.043 .
C(1) H(8) 3.561 3_354
C(1) H(16) 2.750 1_455
C(1) H(17) 3.449 1_455
C(1) H(21) 3.456 4_454
C(1) H(22) 3.237 3_454
C(21) H(1) 3.075 3_444
C(21) H(6) 3.426 4_455
C(21) H(15) 3.154 4_455
C(21) H(17) 2.622 .
C(21) H(20) 3.110 .
C(21) H(21) 2.630 .
C(21) H(22) 2.598 .
C(21) H(22) 3.582 2_445
C(21) H(18) 2.631 .
C(14) H(2) 3.526 1_655
C(14) H(5) 3.246 .
C(14) H(6) 2.660 .
C(14) H(7) 3.043 .
C(14) H(11) 3.257 .
C(14) H(13) 3.287 .
C(14) H(13) 2.982 2_444
C(14) H(14) 2.163 .
C(14) H(16) 2.763 .
C(14) H(18) 3.511 4_454
C(8) H(1) 3.443 3_344
C(8) H(3) 3.386 3_344
C(8) H(11) 3.447 .
C(8) H(14) 3.590 2_444
C(8) H(17) 3.095 1_455
C(2) H(1) 2.709 .
C(2) H(2) 3.382 .
C(2) H(5) 3.380 .
C(2) H(6) 2.720 .
C(2) H(7) 2.477 .
C(2) H(11) 3.009 3_454
C(22) H(1) 3.305 3_444
C(22) H(19) 3.091 1_655
C(22) H(18) 3.395 2_545
H(1) O(5) 2.871 3_454
H(1) C(4) 3.416 .
H(1) C(17) 3.477 1_455
H(1) C(16) 3.077 1_455
H(1) C(18) 3.458 3_454
H(1) C(3) 2.053 .
H(1) C(21) 3.075 3_454
H(1) C(8) 3.443 3_354
H(1) C(2) 2.709 .
H(1) C(22) 3.305 3_454
H(1) H(2) 1.741 .
H(1) H(3) 2.455 .
H(1) H(4) 3.391 .
H(1) H(5) 3.582 .
H(1) H(8) 2.614 3_354
H(1) H(9) 3.574 3_354
H(1) H(16) 2.397 1_455
H(1) H(17) 3.357 1_455
H(1) H(17) 3.530 3_454
H(1) H(20) 3.509 3_454
H(1) H(22) 2.882 3_454
H(2) O(3) 3.453 .
H(2) C(4) 2.654 .
H(2) C(13) 3.176 1_455
H(2) C(3) 2.008 .
H(2) C(14) 3.526 1_455
H(2) C(2) 3.382 .
H(2) H(1) 1.741 .
H(2) H(5) 2.346 .
H(2) H(6) 3.222 .
H(2) H(14) 2.920 1_455
H(2) H(16) 2.783 1_455
H(2) H(21) 3.113 4_454
H(2) H(22) 3.013 3_454
H(2) H(18) 3.501 4_354
H(3) O(1) 1.989 .
H(3) C(4) 3.416 .
H(3) C(10) 3.107 3_454
H(3) C(17) 3.137 3_454
H(3) C(6) 3.229 .
H(3) C(16) 3.357 3_454
H(3) C(18) 3.337 3_454
H(3) C(11) 3.240 3_454
H(3) C(3) 2.130 .
H(3) C(1) 2.627 .
H(3) C(8) 3.386 3_354
H(3) H(1) 2.455 .
H(3) H(4) 1.719 .
H(3) H(7) 3.411 .
H(3) H(8) 2.890 3_354
H(3) H(10) 3.009 3_354
H(3) H(11) 2.865 3_454
H(3) H(17) 3.337 3_454
H(3) H(12) 3.047 3_454
H(4) O(1) 2.007 .
H(4) O(2) 2.779 3_454
H(4) C(20) 2.948 3_454
H(4) C(4) 2.857 .
H(4) C(5) 3.346 .
H(4) C(10) 3.519 3_454
H(4) C(17) 3.481 3_454
H(4) C(6) 2.574 .
H(4) C(16) 3.498 3_454
H(4) C(18) 3.194 3_454
H(4) C(3) 2.147 .
H(4) C(115) 3.257 3_454
H(4) C(19) 2.899 3_454
H(4) C(1) 3.140 .
H(4) H(1) 3.391 .
H(4) H(3) 1.719 .
H(4) H(6) 2.672 .
H(4) H(7) 2.263 .
H(4) H(11) 2.879 3_454
H(4) H(19) 3.279 3_454
H(4) H(20) 3.124 3_554
H(4) H(18) 3.248 3_454
H(5) O(3) 2.418 .
H(5) C(5) 2.159 .
H(5) C(7) 2.766 .
H(5) C(6) 3.408 .
H(5) C(9) 2.821 .
H(5) C(12) 3.058 2_444
H(5) C(11) 3.302 2_444
H(5) C(3) 2.075 .
H(5) C(1) 2.583 .
H(5) C(14) 3.246 .
H(5) C(2) 3.380 .
H(5) H(1) 3.582 .
H(5) H(2) 2.346 .
H(5) H(6) 1.657 .
H(5) H(7) 3.590 .
H(5) H(13) 2.678 2_444
H(5) H(15) 2.849 .
H(5) H(21) 3.103 4_454
H(5) H(12) 3.071 2_444
H(6) O(1) 3.171 .
H(6) O(4) 2.586 4_454
H(6) C(5) 2.053 .
H(6) C(7) 3.352 .
H(6) C(6) 2.625 .
H(6) C(9) 2.685 .
H(6) C(3) 2.013 .
H(6) C(1) 3.043 .
H(6) C(21) 3.426 4_454
H(6) C(14) 2.660 .
H(6) C(2) 2.720 .
H(6) H(2) 3.222 .
H(6) H(4) 2.672 .
H(6) H(5) 1.657 .
H(6) H(7) 2.379 .
H(6) H(15) 1.901 .
H(6) H(20) 3.433 3_554
H(6) H(21) 2.914 4_454
H(7) O(1) 1.942 .
H(7) O(2) 3.027 3_454
H(7) C(20) 3.151 .
H(7) C(4) 2.620 .
H(7) C(5) 2.098 .
H(7) C(7) 3.361 .
H(7) C(16) 2.574 .
H(7) C(9) 2.793 .
H(7) C(3) 3.033 .
H(7) C(115) 1.986 .
H(7) C(14) 3.043 .
H(7) C(2) 2.477 .
H(7) H(3) 3.411 .
H(7) H(4) 2.263 .
H(7) H(5) 3.590 .
H(7) H(6) 2.379 .
H(7) H(9) 3.450 3_454
H(7) H(11) 3.466 3_454
H(7) H(15) 2.760 .
H(7) H(16) 2.416 .
H(7) H(19) 3.433 .
H(7) H(20) 2.981 3_554
H(7) H(22) 3.566 3_554
H(8) O(5) 3.169 1_455
H(8) O(3) 1.998 .
H(8) O(2) 2.424 .
H(8) C(7) 2.505 .
H(8) C(17) 3.104 1_455
H(8) C(16) 3.433 3_444
H(8) C(1) 3.561 3_344
H(8) H(1) 2.614 3_344
H(8) H(3) 2.890 3_344
H(8) H(9) 1.600 .
H(8) H(10) 1.600 .
H(8) H(16) 3.471 3_444
H(8) H(17) 2.436 1_455
H(9) O(3) 1.998 .
H(9) O(2) 2.823 .
H(9) C(20) 2.907 3_444
H(9) C(7) 2.701 .
H(9) C(17) 2.925 3_444
H(9) C(16) 2.845 3_444
H(9) C(18) 3.016 3_444
H(9) C(13) 3.555 2_444
H(9) C(115) 2.839 3_444
H(9) C(19) 3.003 3_444
H(9) H(1) 3.574 3_344
H(9) H(7) 3.450 3_444
H(9) H(8) 1.600 .
H(9) H(10) 1.600 .
H(9) H(11) 3.071 .
H(9) H(14) 3.051 2_444
H(9) H(16) 3.359 3_444
H(9) H(17) 3.519 3_444
H(9) H(19) 3.551 3_444
H(9) H(18) 3.597 3_444
H(10) O(3) 1.998 .
H(10) O(2) 3.586 .
H(10) C(7) 3.166 .
H(10) C(12) 2.880 1_455
H(10) C(11) 2.871 1_455
H(10) H(3) 3.009 3_344
H(10) H(8) 1.600 .
H(10) H(9) 1.600 .
H(10) H(13) 2.772 1_455
H(10) H(17) 3.313 1_455
H(10) H(12) 2.778 1_455
H(11) O(1) 2.584 3_444
H(11) O(3) 2.847 .
H(11) O(2) 2.408 .
H(11) C(20) 3.471 3_444
H(11) C(5) 2.609 .
H(11) C(7) 2.256 .
H(11) C(6) 3.574 .
H(11) C(6) 3.476 3_444
H(11) C(9) 2.016 .
H(11) C(12) 3.346 .
H(11) C(11) 2.141 .
H(11) C(115) 3.544 .
H(11) C(14) 3.257 .
H(11) C(8) 3.447 .
H(11) C(2) 3.009 3_444
H(11) H(3) 2.865 3_444
H(11) H(4) 2.879 3_444
H(11) H(7) 3.466 3_444
H(11) H(9) 3.071 .
H(11) H(13) 3.408 2_444
H(11) H(14) 3.374 2_444
H(11) H(19) 3.230 3_444
H(11) H(12) 2.453 .
H(13) O(3) 3.270 2_544
H(13) C(4) 3.359 2_544
H(13) C(5) 3.449 2_544
H(13) C(10) 3.315 .
H(13) C(10) 3.007 2_544
H(13) C(9) 2.785 2_544
H(13) C(12) 3.595 2_544
H(13) C(11) 2.096 .
H(13) C(11) 3.403 2_544
H(13) C(13) 2.048 .
H(13) C(13) 3.387 2_544
H(13) C(14) 3.287 .
H(13) C(14) 2.982 2_544
H(13) H(5) 2.678 2_544
H(13) H(10) 2.772 1_655
H(13) H(11) 3.408 2_544
H(13) H(14) 2.338 .
H(13) H(15) 3.244 2_544
H(13) H(12) 2.397 .
H(14) O(3) 3.513 2_544
H(14) C(20) 3.257 4_454
H(14) C(10) 3.472 2_544
H(14) C(9) 3.403 .
H(14) C(12) 2.107 .
H(14) C(11) 3.343 .
H(14) C(19) 2.910 4_454
H(14) C(14) 2.163 .
H(14) C(8) 3.590 2_544
H(14) H(2) 2.920 1_655
H(14) H(9) 3.051 2_544
H(14) H(11) 3.374 2_544
H(14) H(13) 2.338 .
H(14) H(15) 2.603 .
H(14) H(19) 3.298 4_454
H(14) H(18) 2.587 4_454
H(15) O(4) 2.455 4_454
H(15) C(4) 2.518 .
H(15) C(5) 2.586 .
H(15) C(10) 3.268 .
H(15) C(6) 3.166 .
H(15) C(9) 2.010 .
H(15) C(12) 3.387 .
H(15) C(13) 2.181 .
H(15) C(19) 3.571 4_454
H(15) C(21) 3.154 4_454
H(15) H(5) 2.849 .
H(15) H(6) 1.901 .
H(15) H(7) 2.760 .
H(15) H(13) 3.244 2_444
H(15) H(14) 2.603 .
H(15) H(16) 3.168 .
H(15) H(20) 3.485 3_554
H(15) H(22) 3.003 3_554
H(15) H(18) 3.058 4_454
H(16) C(20) 3.343 .
H(16) C(5) 3.268 .
H(16) C(10) 3.305 .
H(16) C(17) 2.136 .
H(16) C(6) 2.650 .
H(16) C(9) 2.777 .
H(16) C(18) 3.370 .
H(16) C(13) 3.274 .
H(16) C(115) 2.108 .
H(16) C(1) 2.750 1_655
H(16) C(14) 2.763 .
H(16) H(1) 2.397 1_655
H(16) H(2) 2.783 1_655
H(16) H(7) 2.416 .
H(16) H(8) 3.471 3_454
H(16) H(9) 3.359 3_454
H(16) H(15) 3.168 .
H(16) H(17) 2.472 .
H(17) O(5) 2.328 .
H(17) O(3) 3.194 1_655
H(17) O(2) 3.306 1_655
H(17) C(7) 3.320 1_655
H(17) C(16) 2.068 .
H(17) C(18) 1.990 .
H(17) C(115) 3.297 .
H(17) C(19) 3.235 .
H(17) C(1) 3.449 1_655
H(17) C(21) 2.622 .
H(17) C(8) 3.095 1_655
H(17) H(1) 3.357 1_655
H(17) H(1) 3.530 3_444
H(17) H(3) 3.337 3_444
H(17) H(8) 2.436 1_655
H(17) H(9) 3.519 3_454
H(17) H(10) 3.313 1_655
H(17) H(16) 2.472 .
H(19) O(1) 2.394 .
H(19) O(5) 3.387 1_455
H(19) O(2) 2.737 .
H(19) C(7) 3.436 .
H(19) C(6) 2.689 .
H(19) C(16) 3.292 .
H(19) C(18) 3.329 .
H(19) C(115) 2.054 .
H(19) C(19) 2.086 .
H(19) C(22) 3.091 1_455
H(19) H(4) 3.279 3_444
H(19) H(7) 3.433 .
H(19) H(9) 3.551 3_454
H(19) H(11) 3.230 3_454
H(19) H(14) 3.298 4_455
H(19) H(20) 2.566 1_455
H(19) H(21) 3.059 1_455
H(19) H(18) 2.377 .
H(19) H(12) 3.087 3_454
H(20) O(5) 1.933 .
H(20) O(2) 2.727 1_655
H(20) O(4) 3.554 .
H(20) O(4) 2.911 2_545
H(20) C(20) 3.217 1_655
H(20) C(21) 3.110 .
H(20) H(1) 3.509 3_444
H(20) H(4) 3.124 3_544
H(20) H(6) 3.433 3_544
H(20) H(7) 2.981 3_544
H(20) H(15) 3.485 3_544
H(20) H(19) 2.566 1_655
H(20) H(21) 1.609 .
H(20) H(22) 1.605 .
H(20) H(18) 3.391 1_655
H(21) O(5) 2.016 .
H(21) O(4) 2.639 .
H(21) O(4) 2.857 2_545
H(21) C(4) 3.310 4_455
H(21) C(3) 3.496 4_455
H(21) C(1) 3.456 4_455
H(21) C(21) 2.630 .
H(21) H(2) 3.113 4_455
H(21) H(5) 3.103 4_455
H(21) H(6) 2.914 4_455
H(21) H(19) 3.059 1_655
H(21) H(20) 1.609 .
H(21) H(22) 1.657 .
H(21) H(18) 3.397 2_545
H(21) H(12) 3.499 3_554
H(22) O(5) 2.050 .
H(22) O(4) 2.595 .
H(22) O(4) 2.646 2_545
H(22) C(19) 3.404 2_545
H(22) C(1) 3.237 3_444
H(22) C(21) 2.598 .
H(22) C(21) 3.582 2_545
H(22) H(1) 2.882 3_444
H(22) H(2) 3.013 3_444
H(22) H(7) 3.566 3_544
H(22) H(15) 3.003 3_544
H(22) H(20) 1.605 .
H(22) H(21) 1.657 .
H(22) H(18) 2.518 2_545
H(18) O(4) 2.584 .
H(18) C(20) 2.029 .
H(18) C(17) 3.260 .
H(18) C(18) 2.047 .
H(18) C(13) 3.351 4_455
H(18) C(115) 3.263 .
H(18) C(21) 2.631 .
H(18) C(14) 3.511 4_455
H(18) C(22) 3.395 2_445
H(18) H(2) 3.501 4_355
H(18) H(4) 3.248 3_444
H(18) H(9) 3.597 3_454
H(18) H(14) 2.587 4_455
H(18) H(15) 3.058 4_455
H(18) H(19) 2.377 .
H(18) H(20) 3.391 1_455
H(18) H(21) 3.397 2_445
H(18) H(22) 2.518 2_445
H(12) O(1) 3.181 3_444
H(12) O(5) 3.594 3_544
H(12) C(10) 2.030 .
H(12) C(9) 3.277 .
H(12) C(12) 2.027 .
H(12) C(13) 3.249 .
H(12) H(3) 3.047 3_444
H(12) H(5) 3.071 2_544
H(12) H(10) 2.778 1_655
H(12) H(11) 2.453 .
H(12) H(13) 2.397 .
H(12) H(19) 3.087 3_444
H(12) H(21) 3.499 3_544

loop_
_geom_torsion_atom_site_label_1
_geom_torsion_atom_site_label_2
_geom_torsion_atom_site_label_3
_geom_torsion_atom_site_label_4
_geom_torsion
C(6) O(1) C(2) C(3) 59.3(2)
C(2) O(1) C(6) C(5) -67.03(18)
C(2) O(1) C(6) C(115) 163.36(14)
C(22) O(5) C(21) O(4) 3.7(2)
C(22) O(5) C(21) C(18) -175.78(15)
C(8) O(3) C(7) O(2) -3.8(2)
C(8) O(3) C(7) C(5) 173.13(15)
C(115) C(20) C(19) C(18) 1.3(2)
C(19) C(20) C(115) C(6) -175.81(17)
C(19) C(20) C(115) C(16) -0.8(2)
C(5) C(4) C(3) C(1) -132.2(2)
C(5) C(4) C(3) C(2) 49.0(2)
C(3) C(4) C(5) C(7) 65.6(2)
C(3) C(4) C(5) C(6) -52.72(19)
C(3) C(4) C(5) C(9) -173.90(15)
C(4) C(5) C(7) O(3) 34.8(2)
C(4) C(5) C(7) O(2) -148.29(19)
C(4) C(5) C(6) O(1) 61.75(18)
C(4) C(5) C(6) C(115) -174.07(15)
C(4) C(5) C(9) C(10) -137.82(18)
C(4) C(5) C(9) C(14) 44.0(2)
C(7) C(5) C(6) O(1) -57.26(19)
C(7) C(5) C(6) C(115) 66.9(2)
C(6) C(5) C(7) O(3) 150.95(15)
C(6) C(5) C(7) O(2) -32.2(2)
C(7) C(5) C(9) C(10) -16.1(2)
C(7) C(5) C(9) C(14) 165.70(17)
C(9) C(5) C(7) O(3) -87.49(18)
C(9) C(5) C(7) O(2) 89.4(2)
C(6) C(5) C(9) C(10) 104.2(2)
C(6) C(5) C(9) C(14) -73.9(2)
C(9) C(5) C(6) O(1) -177.01(14)
C(9) C(5) C(6) C(115) -52.8(2)
C(9) C(10) C(11) C(12) 0.6(3)
C(11) C(10) C(9) C(5) -177.85(18)
C(11) C(10) C(9) C(14) 0.4(2)
C(16) C(17) C(18) C(19) -0.7(2)
C(16) C(17) C(18) C(21) 178.85(17)
C(18) C(17) C(16) C(115) 1.2(2)
O(1) C(6) C(115) C(20) 17.6(2)
O(1) C(6) C(115) C(16) -157.41(16)
C(5) C(6) C(115) C(20) -107.0(2)
C(5) C(6) C(115) C(16) 78.0(2)
C(17) C(16) C(115) C(20) -0.5(2)
C(17) C(16) C(115) C(6) 174.72(17)
C(5) C(9) C(14) C(13) 177.54(18)
C(10) C(9) C(14) C(13) -0.7(2)
C(17) C(18) C(19) C(20) -0.5(2)
C(17) C(18) C(21) O(5) -3.2(2)
C(17) C(18) C(21) O(4) 177.35(18)
C(19) C(18) C(21) O(5) 176.30(16)
C(19) C(18) C(21) O(4) -3.1(2)
C(21) C(18) C(19) C(20) 179.91(17)
C(11) C(12) C(13) C(14) 1.0(3)
C(13) C(12) C(11) C(10) -1.3(3)
C(12) C(13) C(14) C(9) 0.0(2)
C(4) C(3) C(2) O(1) -49.8(2)
C(1) C(3) C(2) O(1) 131.37(19)

loop_
_cod_related_entry_id
_cod_related_entry_code
_cod_related_entry_database
1 30651872 ChemSpider
